data_7238568
loop_
_publ_author_name
'Chowdhury, Abhishek Dutta'
'De, Prinaka'
'Mobin, Shaikh M.'
'Lahiri, Goutam Kumar'

_publ_section_title
;
 Influence of nitrosyl coordination on the binding mode of quinaldate in
 selective ruthenium frameworks. Electronic structure and reactivity
 aspects
;
_journal_issue 8
_journal_name_full 'RSC Advances'
_journal_page_first 3437
_journal_paper_doi 10.1039/c2ra00953f
_journal_volume 2
_journal_year 2012
_chemical_formula_sum 'C25 H17 B Cl F4 N5 O8 Ru'
_chemical_formula_weight 738.77
_space_group_IT_number 2
_space_group_name_Hall '-P 1'
_space_group_name_H-M_alt 'P -1'
_symmetry_cell_setting triclinic
_symmetry_space_group_name_H-M 'P -1'
_atom_sites_solution_hydrogens geom
_atom_sites_solution_primary direct
_atom_sites_solution_secondary difmap
_audit_creation_method SHELXL-97
_cell_angle_alpha 92.631(3)
_cell_angle_beta 102.713(3)
_cell_angle_gamma 93.147(3)
_cell_formula_units_Z 2
_cell_length_a 8.5160(3)
_cell_length_b 10.1858(4)
_cell_length_c 16.7736(6)
_cell_measurement_reflns_used 6629
_cell_measurement_temperature 150(2)
_cell_measurement_theta_max 32.6517
_cell_measurement_theta_min 3.2892
_cell_volume 1414.66(9)
_computing_cell_refinement 'CrysAlis RED, Oxford Diffraction Ltd.,'
_computing_data_collection 'CrysAlis CCD, Oxford Diffraction Ltd.,'
_computing_data_reduction 'CrysAlis RED, Oxford Diffraction Ltd.,'
_computing_molecular_graphics Ortep3
_computing_publication_material Shelx97
_computing_structure_refinement 'SHELXL-97 (Sheldrick, 1997)'
_computing_structure_solution 'SHELXS-97 (Sheldrick, 1997)'
_diffrn_ambient_temperature 150(2)
_diffrn_detector_area_resol_mean 15.9948
_diffrn_measured_fraction_theta_full 0.997
_diffrn_measured_fraction_theta_max 0.997
_diffrn_measurement_device_type 'OXFORD DIFFRACTION XCALIBUR-S'
_diffrn_measurement_method \w/q-scan
_diffrn_radiation_monochromator graphite
_diffrn_radiation_source 'Enhance (Mo) X-ray Source'
_diffrn_radiation_type MoK\a
_diffrn_radiation_wavelength 0.71073
_diffrn_reflns_av_R_equivalents 0.0348
_diffrn_reflns_av_sigmaI/netI 0.0482
_diffrn_reflns_limit_h_max 10
_diffrn_reflns_limit_h_min -10
_diffrn_reflns_limit_k_max 11
_diffrn_reflns_limit_k_min -12
_diffrn_reflns_limit_l_max 19
_diffrn_reflns_limit_l_min -19
_diffrn_reflns_number 9940
_diffrn_reflns_theta_full 25.00
_diffrn_reflns_theta_max 25.00
_diffrn_reflns_theta_min 3.27
_exptl_absorpt_coefficient_mu 0.733
_exptl_absorpt_correction_T_max 0.8732
_exptl_absorpt_correction_T_min 0.8210
_exptl_absorpt_correction_type multi-scan
_exptl_absorpt_process_details
;
CrysAlis RED, Oxford Diffraction Ltd.,
Version 1.171.31.7 (release 18-10-2006 CrysAlis171 .NET)
(compiled Oct 18 2006,16:28:17)
Empirical absorption correction using spherical harmonics,
implemented in SCALE3 ABSPACK scaling algorithm.
;
_exptl_crystal_colour orange
_exptl_crystal_density_diffrn 1.734
_exptl_crystal_density_method 'not measured'
_exptl_crystal_description block
_exptl_crystal_F_000 736
_exptl_crystal_size_max 0.28
_exptl_crystal_size_mid 0.23
_exptl_crystal_size_min 0.19
_refine_diff_density_max 2.399
_refine_diff_density_min -0.755
_refine_diff_density_rms 0.150
_refine_ls_extinction_method none
_refine_ls_goodness_of_fit_ref 1.136
_refine_ls_hydrogen_treatment riding
_refine_ls_matrix_type full
_refine_ls_number_parameters 434
_refine_ls_number_reflns 4952
_refine_ls_number_restraints 0
_refine_ls_restrained_S_all 1.136
_refine_ls_R_factor_all 0.0795
_refine_ls_R_factor_gt 0.0698
_refine_ls_shift/su_max 0.000
_refine_ls_shift/su_mean 0.000
_refine_ls_structure_factor_coef Fsqd
_refine_ls_weighting_details 'calc w=1/[\s^2^(Fo^2^)+(0.1053P)^2^+9.2246P] where P=(Fo^2^+2Fc^2^)/3'
_refine_ls_weighting_scheme calc
_refine_ls_wR_factor_gt 0.2092
_refine_ls_wR_factor_ref 0.2136
_reflns_number_gt 4221
_reflns_number_total 4952
_reflns_threshold_expression >2sigma(I)
_cod_data_source_file c2ra00953f.txt
_cod_data_source_block '[1]1+'
_cod_depositor_comments
;
The following automatic conversions were performed:

data item '_symmetry_cell_setting' value 'Triclinic' was changed to
'triclinic' in accordance with the
/home/saulius/struct/COD-crude-data/automatic-downloads/DataCite-retrospective/RSC/depositions/lib/dictionaries/cif_core.dic
dictionary named 'cif_core.dic' version 2.4.2 last updated on
2011-04-26.

Automatic conversion script
Id: cif_fix_values 6909 2019-04-08 15:41:33Z antanas 
;
_cod_database_code 7238568

loop_
_symmetry_equiv_pos_as_xyz
'x, y, z'
'-x, -y, -z'

loop_
_atom_site_label
_atom_site_type_symbol
_atom_site_fract_x
_atom_site_fract_y
_atom_site_fract_z
_atom_site_U_iso_or_equiv
_atom_site_adp_type
_atom_site_occupancy
_atom_site_symmetry_multiplicity
_atom_site_calc_flag
_atom_site_refinement_flags
_atom_site_disorder_assembly
_atom_site_disorder_group
Ru1 Ru 0.73055(7) 0.26738(6) 0.13388(4) 0.0275(2) Uani 1 1 d . . .
Cl1 Cl 0.5678(2) 0.1761(2) 0.00899(12) 0.0376(5) Uani 1 1 d . . .
O1 O 0.8798(7) 0.3196(5) 0.2453(3) 0.0345(12) Uani 1 1 d . . .
O2 O 0.7823(7) 0.5205(6) 0.2512(4) 0.0433(14) Uani 1 1 d . . .
O3 O 0.6831(11) 0.5228(8) 0.0676(5) 0.072(2) Uani 1 1 d . . .
N1 N 1.0651(8) 0.3650(7) 0.3950(4) 0.0367(15) Uani 1 1 d . . .
N2 N 0.5369(7) 0.2560(7) 0.1911(4) 0.0315(14) Uani 1 1 d . . .
N3 N 0.7369(7) 0.0819(6) 0.1709(4) 0.0281(13) Uani 1 1 d . . .
N4 N 0.9330(7) 0.2041(7) 0.0971(4) 0.0332(14) Uani 1 1 d . . .
N5 N 0.7110(9) 0.4250(7) 0.0964(4) 0.0410(16) Uani 1 1 d . . .
C1 C 0.8752(9) 0.4348(7) 0.2776(5) 0.0311(16) Uani 1 1 d . . .
C2 C 0.9986(10) 0.4650(8) 0.3568(5) 0.0355(18) Uani 1 1 d . . .
C3 C 1.0459(11) 0.5954(9) 0.3865(5) 0.044(2) Uani 1 1 d . . .
H3 H 0.9967 0.6665 0.3581 0.052 Uiso 1 1 calc R . .
C4 C 1.1613(13) 0.6192(10) 0.4553(6) 0.054(3) Uani 1 1 d . . .
H4 H 1.1906 0.7075 0.4763 0.065 Uiso 1 1 calc R . .
C5 C 1.2396(11) 0.5156(10) 0.4968(5) 0.046(2) Uani 1 1 d . . .
C6 C 1.3634(13) 0.5343(12) 0.5678(6) 0.060(3) Uani 1 1 d . . .
H6 H 1.4015 0.6207 0.5898 0.072 Uiso 1 1 calc R . .
C7 C 1.4291(14) 0.4262(14) 0.6054(6) 0.071(3) Uani 1 1 d . . .
H7 H 1.5114 0.4376 0.6541 0.085 Uiso 1 1 calc R . .
C8 C 1.3754(15) 0.3028(14) 0.5722(6) 0.072(3) Uani 1 1 d . . .
H8 H 1.4253 0.2301 0.5984 0.086 Uiso 1 1 calc R . .
C9 C 1.2546(13) 0.2767(11) 0.5040(6) 0.059(3) Uani 1 1 d . . .
H9 H 1.2188 0.1891 0.4836 0.071 Uiso 1 1 calc R . .
C10 C 1.1850(11) 0.3878(9) 0.4647(5) 0.042(2) Uani 1 1 d . . .
C11 C 0.4423(9) 0.3528(9) 0.2017(5) 0.0395(19) Uani 1 1 d . . .
H11 H 0.4607 0.4361 0.1810 0.047 Uiso 1 1 calc R . .
C12 C 0.3183(11) 0.3347(11) 0.2422(6) 0.052(2) Uani 1 1 d . . .
H12 H 0.2524 0.4049 0.2489 0.062 Uiso 1 1 calc R . .
C13 C 0.2913(11) 0.2148(11) 0.2724(6) 0.054(3) Uani 1 1 d . . .
H13 H 0.2059 0.2008 0.2999 0.065 Uiso 1 1 calc R . .
C14 C 0.3882(11) 0.1159(10) 0.2627(5) 0.046(2) Uani 1 1 d . . .
H14 H 0.3725 0.0329 0.2845 0.056 Uiso 1 1 calc R . .
C15 C 0.5104(9) 0.1374(8) 0.2207(5) 0.0344(17) Uani 1 1 d . . .
C16 C 0.6188(10) 0.0356(8) 0.2061(5) 0.0338(17) Uani 1 1 d . . .
C17 C 0.6131(11) -0.0947(9) 0.2244(5) 0.045(2) Uani 1 1 d . . .
H17 H 0.5305 -0.1295 0.2490 0.054 Uiso 1 1 calc R . .
C18 C 0.7275(13) -0.1737(9) 0.2069(6) 0.050(2) Uani 1 1 d . . .
H18 H 0.7227 -0.2641 0.2184 0.061 Uiso 1 1 calc R . .
C19 C 0.8500(12) -0.1234(9) 0.1728(6) 0.046(2) Uani 1 1 d . . .
H19 H 0.9314 -0.1776 0.1623 0.056 Uiso 1 1 calc R . .
C20 C 0.8520(9) 0.0069(8) 0.1543(5) 0.0329(17) Uani 1 1 d . . .
C21 C 0.9670(9) 0.0795(8) 0.1153(5) 0.0334(17) Uani 1 1 d . . .
C22 C 1.1009(9) 0.0235(10) 0.0966(6) 0.045(2) Uani 1 1 d . . .
H22 H 1.1244 -0.0640 0.1098 0.053 Uiso 1 1 calc R . .
C23 C 1.1993(10) 0.0997(11) 0.0581(6) 0.052(3) Uani 1 1 d . . .
H23 H 1.2914 0.0640 0.0445 0.062 Uiso 1 1 calc R . .
C24 C 1.1645(10) 0.2247(11) 0.0399(6) 0.049(2) Uani 1 1 d . . .
H24 H 1.2313 0.2768 0.0134 0.059 Uiso 1 1 calc R . .
C25 C 1.0290(9) 0.2758(9) 0.0606(5) 0.041(2) Uani 1 1 d . . .
H25 H 1.0047 0.3635 0.0484 0.049 Uiso 1 1 calc R . .
B1 B 0.194(3) 0.632(2) 0.1496(17) 0.108(8) Uani 1 1 d . . .
F1 F 0.2406(15) 0.5517(12) 0.0853(9) 0.156(5) Uani 1 1 d . A .
F2 F 0.256(12) 0.624(5) 0.220(3) 0.28(4) Uani 0.48(2) 1 d P A 1
F3 F 0.041(4) 0.614(4) 0.1245(18) 0.148(16) Uani 0.48(2) 1 d P A 1
F4 F 0.351(3) 0.634(2) 0.195(2) 0.107(10) Uani 0.48(2) 1 d P A 1
F2A F 0.091(4) 0.578(3) 0.187(3) 0.19(2) Uani 0.52(2) 1 d P A 2
F3A F 0.164(3) 0.740(2) 0.1202(13) 0.123(9) Uani 0.52(2) 1 d P A 2
F4A F 0.226(2) 0.777(3) 0.229(2) 0.178(13) Uani 0.52(2) 1 d P A 2
O102 O 0.861(3) 0.091(2) 0.3879(11) 0.219(14) Uani 1 1 d . . .
O104 O -0.022(4) 0.0988(19) 0.3622(10) 0.240(15) Uani 1 1 d . . .
O103 O 1.095(3) 0.068(2) 0.5994(14) 0.264(13) Uani 1 1 d . . .
O105 O 0.194(4) -0.111(3) 0.342(2) 0.47(3) Uani 1 1 d . . .
O101 O 1.325(3) 0.917(3) 0.5260(16) 0.122(8) Uiso 0.50 1 d P . .
O106 O 0.393(4) -0.040(4) 0.492(2) 0.167(12) Uiso 0.50 1 d P . .

loop_
_atom_site_aniso_label
_atom_site_aniso_U_11
_atom_site_aniso_U_22
_atom_site_aniso_U_33
_atom_site_aniso_U_23
_atom_site_aniso_U_13
_atom_site_aniso_U_12
Ru1 0.0230(3) 0.0238(3) 0.0360(4) 0.0008(2) 0.0070(2) 0.0025(2)
Cl1 0.0258(9) 0.0436(11) 0.0421(11) -0.0049(8) 0.0069(8) 0.0007(8)
O1 0.043(3) 0.024(3) 0.034(3) -0.002(2) 0.002(2) 0.011(2)
O2 0.043(3) 0.030(3) 0.055(4) -0.001(3) 0.005(3) 0.012(3)
O3 0.090(6) 0.049(4) 0.081(5) 0.030(4) 0.016(4) 0.014(4)
N1 0.035(4) 0.042(4) 0.034(4) -0.003(3) 0.010(3) 0.005(3)
N2 0.021(3) 0.038(4) 0.035(3) -0.003(3) 0.003(3) 0.004(3)
N3 0.024(3) 0.025(3) 0.036(3) -0.003(3) 0.009(3) 0.002(2)
N4 0.022(3) 0.038(4) 0.037(4) -0.006(3) 0.005(3) -0.003(3)
N5 0.044(4) 0.030(4) 0.048(4) 0.006(3) 0.009(3) 0.001(3)
C1 0.032(4) 0.026(4) 0.036(4) -0.002(3) 0.010(3) -0.005(3)
C2 0.035(4) 0.039(4) 0.036(4) -0.001(3) 0.015(3) 0.003(3)
C3 0.044(5) 0.037(5) 0.049(5) -0.005(4) 0.012(4) -0.002(4)
C4 0.067(7) 0.042(5) 0.052(6) -0.016(4) 0.019(5) -0.010(5)
C5 0.037(5) 0.065(6) 0.037(5) -0.014(4) 0.014(4) -0.002(4)
C6 0.052(6) 0.080(8) 0.043(5) -0.023(5) 0.013(5) -0.015(5)
C7 0.063(7) 0.111(11) 0.033(5) -0.014(6) -0.001(5) 0.010(7)
C8 0.072(8) 0.095(9) 0.044(6) -0.001(6) -0.002(5) 0.023(7)
C9 0.066(7) 0.061(7) 0.046(5) -0.003(5) -0.001(5) 0.019(5)
C10 0.041(5) 0.050(5) 0.037(5) -0.003(4) 0.012(4) 0.003(4)
C11 0.029(4) 0.037(4) 0.050(5) -0.011(4) 0.005(4) 0.007(3)
C12 0.032(5) 0.065(7) 0.058(6) -0.020(5) 0.011(4) 0.011(4)
C13 0.038(5) 0.074(7) 0.053(6) -0.017(5) 0.020(4) -0.005(5)
C14 0.041(5) 0.053(6) 0.045(5) -0.002(4) 0.014(4) -0.007(4)
C15 0.029(4) 0.041(4) 0.033(4) -0.002(3) 0.008(3) 0.001(3)
C16 0.038(4) 0.031(4) 0.031(4) 0.000(3) 0.004(3) -0.001(3)
C17 0.051(5) 0.037(5) 0.046(5) 0.009(4) 0.011(4) -0.004(4)
C18 0.065(6) 0.028(4) 0.056(6) 0.006(4) 0.006(5) 0.002(4)
C19 0.051(5) 0.034(5) 0.052(5) -0.003(4) 0.004(4) 0.015(4)
C20 0.027(4) 0.034(4) 0.035(4) -0.005(3) 0.002(3) 0.007(3)
C21 0.023(4) 0.042(5) 0.033(4) -0.010(3) 0.003(3) 0.003(3)
C22 0.024(4) 0.055(5) 0.050(5) -0.022(4) 0.001(4) 0.006(4)
C23 0.021(4) 0.080(7) 0.051(5) -0.031(5) 0.010(4) -0.006(4)
C24 0.029(4) 0.068(7) 0.050(5) -0.014(5) 0.016(4) -0.012(4)
C25 0.027(4) 0.052(5) 0.043(5) -0.006(4) 0.012(3) -0.013(4)
B1 0.094(14) 0.097(14) 0.16(2) 0.087(15) 0.064(14) 0.057(12)
F1 0.144(10) 0.120(9) 0.225(14) 0.028(9) 0.075(10) 0.037(8)
F2 0.45(10) 0.17(4) 0.14(3) -0.06(3) -0.11(5) 0.17(6)
F3 0.13(2) 0.19(4) 0.13(2) -0.01(2) 0.022(18) 0.10(2)
F4 0.071(11) 0.039(9) 0.20(3) 0.026(12) 0.008(13) 0.020(8)
F2A 0.14(3) 0.20(3) 0.32(5) 0.09(4) 0.18(3) 0.07(2)
F3A 0.150(18) 0.124(17) 0.139(16) 0.080(13) 0.092(14) 0.097(15)
F4A 0.056(11) 0.22(3) 0.27(3) 0.03(3) 0.048(15) -0.012(14)
O102 0.26(2) 0.22(2) 0.116(12) 0.062(12) -0.046(12) -0.199(19)
O104 0.45(4) 0.122(13) 0.099(11) 0.036(9) -0.034(18) -0.09(2)
O103 0.37(3) 0.168(18) 0.22(2) 0.031(15) 0.03(2) -0.13(2)
O105 0.53(5) 0.32(3) 0.38(4) 0.26(3) -0.26(4) -0.35(4)

loop_
_atom_type_symbol
_atom_type_description
_atom_type_scat_dispersion_real
_atom_type_scat_dispersion_imag
_atom_type_scat_source
C C 0.0033 0.0016 'International Tables Vol C Tables 4.2.6.8 and 6.1.1.4'
H H 0.0000 0.0000 'International Tables Vol C Tables 4.2.6.8 and 6.1.1.4'
N N 0.0061 0.0033 'International Tables Vol C Tables 4.2.6.8 and 6.1.1.4'
O O 0.0106 0.0060 'International Tables Vol C Tables 4.2.6.8 and 6.1.1.4'
B B 0.0013 0.0007 'International Tables Vol C Tables 4.2.6.8 and 6.1.1.4'
F F 0.0171 0.0103 'International Tables Vol C Tables 4.2.6.8 and 6.1.1.4'
Cl Cl 0.1484 0.1585 'International Tables Vol C Tables 4.2.6.8 and 6.1.1.4'
Ru Ru -1.2594 0.8363 'International Tables Vol C Tables 4.2.6.8 and 6.1.1.4'

loop_
_geom_angle_atom_site_label_1
_geom_angle_atom_site_label_2
_geom_angle_atom_site_label_3
_geom_angle
_geom_angle_site_symmetry_1
_geom_angle_site_symmetry_3
N5 Ru1 N3 175.6(3) . .
N5 Ru1 O1 98.3(3) . .
N3 Ru1 O1 85.8(2) . .
N5 Ru1 N4 103.4(3) . .
N3 Ru1 N4 78.4(3) . .
O1 Ru1 N4 87.0(2) . .
N5 Ru1 N2 100.1(3) . .
N3 Ru1 N2 78.3(2) . .
O1 Ru1 N2 88.8(2) . .
N4 Ru1 N2 156.5(3) . .
N5 Ru1 Cl1 89.6(2) . .
N3 Ru1 Cl1 86.39(18) . .
O1 Ru1 Cl1 171.85(15) . .
N4 Ru1 Cl1 89.31(17) . .
N2 Ru1 Cl1 91.72(17) . .
C1 O1 Ru1 118.9(5) . .
C2 N1 C10 119.8(7) . .
C11 N2 C15 119.0(7) . .
C11 N2 Ru1 126.6(6) . .
C15 N2 Ru1 114.4(5) . .
C20 N3 C16 122.8(7) . .
C20 N3 Ru1 118.6(5) . .
C16 N3 Ru1 118.5(5) . .
C25 N4 C21 119.8(7) . .
C25 N4 Ru1 125.9(6) . .
C21 N4 Ru1 114.3(5) . .
O3 N5 Ru1 173.0(8) . .
O2 C1 O1 127.3(7) . .
O2 C1 C2 118.8(7) . .
O1 C1 C2 113.9(7) . .
N1 C2 C3 121.4(8) . .
N1 C2 C1 117.6(7) . .
C3 C2 C1 120.9(8) . .
C4 C3 C2 119.5(9) . .
C4 C3 H3 120.2 . .
C2 C3 H3 120.2 . .
C3 C4 C5 121.2(9) . .
C3 C4 H4 119.4 . .
C5 C4 H4 119.4 . .
C10 C5 C6 119.8(10) . .
C10 C5 C4 116.4(8) . .
C6 C5 C4 123.9(10) . .
C7 C6 C5 119.5(10) . .
C7 C6 H6 120.3 . .
C5 C6 H6 120.3 . .
C8 C7 C6 119.6(10) . .
C8 C7 H7 120.2 . .
C6 C7 H7 120.2 . .
C9 C8 C7 124.3(12) . .
C9 C8 H8 117.8 . .
C7 C8 H8 117.8 . .
C8 C9 C10 116.6(11) . .
C8 C9 H9 121.7 . .
C10 C9 H9 121.7 . .
N1 C10 C5 121.7(8) . .
N1 C10 C9 118.0(8) . .
C5 C10 C9 120.2(9) . .
N2 C11 C12 121.7(9) . .
N2 C11 H11 119.2 . .
C12 C11 H11 119.2 . .
C13 C12 C11 119.5(9) . .
C13 C12 H12 120.3 . .
C11 C12 H12 120.3 . .
C14 C13 C12 119.3(9) . .
C14 C13 H13 120.4 . .
C12 C13 H13 120.4 . .
C13 C14 C15 119.5(9) . .
C13 C14 H14 120.3 . .
C15 C14 H14 120.3 . .
N2 C15 C14 121.0(8) . .
N2 C15 C16 115.8(7) . .
C14 C15 C16 123.2(8) . .
N3 C16 C17 119.0(8) . .
N3 C16 C15 112.8(7) . .
C17 C16 C15 128.2(8) . .
C18 C17 C16 119.3(8) . .
C18 C17 H17 120.3 . .
C16 C17 H17 120.3 . .
C17 C18 C19 120.7(8) . .
C17 C18 H18 119.6 . .
C19 C18 H18 119.6 . .
C20 C19 C18 118.7(8) . .
C20 C19 H19 120.6 . .
C18 C19 H19 120.6 . .
N3 C20 C19 119.4(8) . .
N3 C20 C21 112.7(7) . .
C19 C20 C21 127.9(7) . .
N4 C21 C22 121.5(8) . .
N4 C21 C20 115.9(6) . .
C22 C21 C20 122.7(8) . .
C21 C22 C23 117.9(9) . .
C21 C22 H22 121.0 . .
C23 C22 H22 121.0 . .
C24 C23 C22 120.4(8) . .
C24 C23 H23 119.8 . .
C22 C23 H23 119.8 . .
C23 C24 C25 119.0(9) . .
C23 C24 H24 120.5 . .
C25 C24 H24 120.5 . .
N4 C25 C24 121.4(9) . .
N4 C25 H25 119.3 . .
C24 C25 H25 119.3 . .
F2 B1 F3A 122(4) . .
F2 B1 F3 121(5) . .
F3A B1 F3 80(2) . .
F2 B1 F2A 70(5) . .
F3A B1 F2A 118(2) . .
F3 B1 F2A 52(2) . .
F2 B1 F4 45(5) . .
F3A B1 F4 111(2) . .
F3 B1 F4 165(3) . .
F2A B1 F4 113(3) . .
F2 B1 F1 121(3) . .
F3A B1 F1 105.4(18) . .
F3 B1 F1 98(3) . .
F2A B1 F1 117(3) . .
F4 B1 F1 88.7(17) . .
F2 B1 F4A 56(3) . .
F3A B1 F4A 66.1(18) . .
F3 B1 F4A 105.1(19) . .
F2A B1 F4A 88(3) . .
F4 B1 F4A 72(2) . .
F1 B1 F4A 153.0(17) . .
F4 F2 B1 78(6) . .
F2 F4 B1 58(3) . .
O104 O102 O103 84(3) 1_655 2_756

loop_
_geom_bond_atom_site_label_1
_geom_bond_atom_site_label_2
_geom_bond_distance
_geom_bond_site_symmetry_2
Ru1 N5 1.754(7) .
Ru1 N3 2.015(6) .
Ru1 O1 2.044(5) .
Ru1 N4 2.079(6) .
Ru1 N2 2.083(6) .
Ru1 Cl1 2.361(2) .
O1 C1 1.276(9) .
O2 C1 1.242(10) .
O3 N5 1.141(9) .
N1 C2 1.316(11) .
N1 C10 1.374(11) .
N2 C11 1.337(10) .
N2 C15 1.353(10) .
N3 C20 1.343(10) .
N3 C16 1.349(10) .
N4 C25 1.331(10) .
N4 C21 1.351(11) .
C1 C2 1.508(11) .
C2 C3 1.403(12) .
C3 C4 1.344(13) .
C3 H3 0.9500 .
C4 C5 1.408(15) .
C4 H4 0.9500 .
C5 C10 1.400(13) .
C5 C6 1.404(13) .
C6 C7 1.378(17) .
C6 H6 0.9500 .
C7 C8 1.364(18) .
C7 H7 0.9500 .
C8 C9 1.365(15) .
C8 H8 0.9500 .
C9 C10 1.427(14) .
C9 H9 0.9500 .
C11 C12 1.384(13) .
C11 H11 0.9500 .
C12 C13 1.371(15) .
C12 H12 0.9500 .
C13 C14 1.364(14) .
C13 H13 0.9500 .
C14 C15 1.393(12) .
C14 H14 0.9500 .
C15 C16 1.473(11) .
C16 C17 1.377(12) .
C17 C18 1.369(14) .
C17 H17 0.9500 .
C18 C19 1.382(14) .
C18 H18 0.9500 .
C19 C20 1.377(12) .
C19 H19 0.9500 .
C20 C21 1.477(11) .
C21 C22 1.391(11) .
C22 C23 1.391(14) .
C22 H22 0.9500 .
C23 C24 1.356(15) .
C23 H23 0.9500 .
C24 C25 1.396(12) .
C24 H24 0.9500 .
C25 H25 0.9500 .
B1 F2 1.20(4) .
B1 F3A 1.24(2) .
B1 F3 1.28(4) .
B1 F2A 1.29(3) .
B1 F4 1.38(4) .
B1 F1 1.46(3) .
B1 F4A 1.91(4) .
F2 F4 0.99(11) .
O102 O104 1.17(4) 1_655
O102 O103 1.70(4) 2_756
O104 O102 1.17(4) 1_455
O103 O102 1.70(4) 2_756
O101 O106 1.00(4) 1_665
O106 O101 1.00(4) 1_445

loop_
_geom_torsion_atom_site_label_1
_geom_torsion_atom_site_label_2
_geom_torsion_atom_site_label_3
_geom_torsion_atom_site_label_4
_geom_torsion
N5 Ru1 O1 C1 27.1(6)
N3 Ru1 O1 C1 -151.2(6)
N4 Ru1 O1 C1 130.2(6)
N2 Ru1 O1 C1 -72.9(6)
Cl1 Ru1 O1 C1 -166.7(9)
N5 Ru1 N2 C11 -6.8(7)
N3 Ru1 N2 C11 177.3(7)
O1 Ru1 N2 C11 91.4(6)
N4 Ru1 N2 C11 171.0(6)
Cl1 Ru1 N2 C11 -96.8(6)
N5 Ru1 N2 C15 174.3(5)
N3 Ru1 N2 C15 -1.6(5)
O1 Ru1 N2 C15 -87.5(5)
N4 Ru1 N2 C15 -7.8(9)
Cl1 Ru1 N2 C15 84.4(5)
N5 Ru1 N3 C20 112(4)
O1 Ru1 N3 C20 -90.2(6)
N4 Ru1 N3 C20 -2.4(5)
N2 Ru1 N3 C20 -179.8(6)
Cl1 Ru1 N3 C20 87.7(5)
N5 Ru1 N3 C16 -63(4)
O1 Ru1 N3 C16 94.4(6)
N4 Ru1 N3 C16 -177.8(6)
N2 Ru1 N3 C16 4.7(5)
Cl1 Ru1 N3 C16 -87.8(5)
N5 Ru1 N4 C25 5.5(7)
N3 Ru1 N4 C25 -178.6(7)
O1 Ru1 N4 C25 -92.3(6)
N2 Ru1 N4 C25 -172.3(6)
Cl1 Ru1 N4 C25 95.0(6)
N5 Ru1 N4 C21 -176.3(5)
N3 Ru1 N4 C21 -0.4(5)
O1 Ru1 N4 C21 85.9(5)
N2 Ru1 N4 C21 5.9(9)
Cl1 Ru1 N4 C21 -86.8(5)
N3 Ru1 N5 O3 7(9)
O1 Ru1 N5 O3 -150(6)
N4 Ru1 N5 O3 121(6)
N2 Ru1 N5 O3 -60(6)
Cl1 Ru1 N5 O3 31(6)
Ru1 O1 C1 O2 4.2(11)
Ru1 O1 C1 C2 -176.0(5)
C10 N1 C2 C3 -1.0(12)
C10 N1 C2 C1 176.1(7)
O2 C1 C2 N1 162.1(7)
O1 C1 C2 N1 -17.8(10)
O2 C1 C2 C3 -20.8(11)
O1 C1 C2 C3 159.4(7)
N1 C2 C3 C4 0.0(13)
C1 C2 C3 C4 -177.0(8)
C2 C3 C4 C5 2.1(14)
C3 C4 C5 C10 -3.1(13)
C3 C4 C5 C6 178.5(9)
C10 C5 C6 C7 -0.3(14)
C4 C5 C6 C7 178.0(10)
C5 C6 C7 C8 1.3(16)
C6 C7 C8 C9 -2.1(19)
C7 C8 C9 C10 1.7(18)
C2 N1 C10 C5 -0.1(12)
C2 N1 C10 C9 -179.6(8)
C6 C5 C10 N1 -179.4(8)
C4 C5 C10 N1 2.0(12)
C6 C5 C10 C9 0.0(13)
C4 C5 C10 C9 -178.5(9)
C8 C9 C10 N1 178.8(9)
C8 C9 C10 C5 -0.6(15)
C15 N2 C11 C12 0.0(12)
Ru1 N2 C11 C12 -178.8(6)
N2 C11 C12 C13 0.1(13)
C11 C12 C13 C14 0.6(14)
C12 C13 C14 C15 -1.5(14)
C11 N2 C15 C14 -0.9(11)
Ru1 N2 C15 C14 178.0(6)
C11 N2 C15 C16 179.6(7)
Ru1 N2 C15 C16 -1.5(8)
C13 C14 C15 N2 1.6(13)
C13 C14 C15 C16 -178.9(8)
C20 N3 C16 C17 -1.4(11)
Ru1 N3 C16 C17 173.8(6)
C20 N3 C16 C15 178.0(7)
Ru1 N3 C16 C15 -6.7(8)
N2 C15 C16 N3 5.2(10)
C14 C15 C16 N3 -174.3(7)
N2 C15 C16 C17 -175.4(8)
C14 C15 C16 C17 5.1(13)
N3 C16 C17 C18 0.3(12)
C15 C16 C17 C18 -179.0(8)
C16 C17 C18 C19 1.4(14)
C17 C18 C19 C20 -2.0(14)
C16 N3 C20 C19 0.7(11)
Ru1 N3 C20 C19 -174.5(6)
C16 N3 C20 C21 179.6(6)
Ru1 N3 C20 C21 4.4(8)
C18 C19 C20 N3 1.0(12)
C18 C19 C20 C21 -177.7(8)
C25 N4 C21 C22 0.0(11)
Ru1 N4 C21 C22 -178.3(6)
C25 N4 C21 C20 -178.9(7)
Ru1 N4 C21 C20 2.8(8)
N3 C20 C21 N4 -4.7(9)
C19 C20 C21 N4 174.1(8)
N3 C20 C21 C22 176.5(7)
C19 C20 C21 C22 -4.7(13)
N4 C21 C22 C23 -0.3(12)
C20 C21 C22 C23 178.5(7)
C21 C22 C23 C24 0.2(12)
C22 C23 C24 C25 0.2(13)
C21 N4 C25 C24 0.5(12)
Ru1 N4 C25 C24 178.6(6)
C23 C24 C25 N4 -0.6(13)
F3A B1 F2 F4 -89(4)
F3 B1 F2 F4 173(3)
F2A B1 F2 F4 160(4)
F1 B1 F2 F4 49(6)
F4A B1 F2 F4 -99(6)
F3A B1 F4 F2 114(4)
F3 B1 F4 F2 -22(11)
F2A B1 F4 F2 -20(4)
F1 B1 F4 F2 -139(4)
F4A B1 F4 F2 60(4)
